data_4327411
loop_
_publ_author_name
'Jos\'e Vicente'
'Pablo Gonz\'alez-Herrero'
'Yolanda Garc\'ia-S\'anchez'
'Peter G. Jones'
'Manuel Bardaj\'i'

_publ_section_title
;
 (Fluoren-9-ylidene)methanedithiolato Complexes of Gold: Synthesis,
 Luminescence, and Charge-Transfer Adducts1
;
_journal_name_full 'Inorganic Chemistry'
_journal_page_first 7516
_journal_page_last 7531
_journal_paper_doi 10.1021/ic049132+
_journal_volume 43
_journal_year 2004
_chemical_formula_sum 'C59 H56 Au2 Cl2 P2 S2'
_chemical_formula_weight 1355.93
_chemical_name_systematic
;
 ?
;
_space_group_IT_number 15
_symmetry_cell_setting monoclinic
_symmetry_space_group_name_Hall '-C 2yc'
_symmetry_space_group_name_H-M 'C 1 2/c 1'
_atom_sites_solution_hydrogens geom
_atom_sites_solution_primary direct
_atom_sites_solution_secondary difmap
_audit_creation_method SHELXL-97
_cell_angle_alpha 90.00
_cell_angle_beta 100.004(4)
_cell_angle_gamma 90.00
_cell_formula_units_Z 8
_cell_length_a 23.380(2)
_cell_length_b 19.4509(14)
_cell_length_c 25.424(2)
_cell_measurement_reflns_used 7044
_cell_measurement_temperature 133(2)
_cell_measurement_theta_max 29.2
_cell_measurement_theta_min 2.2
_cell_volume 11386.1(16)
_computing_cell_refinement 'Bruker SAINT'
_computing_data_collection 'Bruker SMART'
_computing_data_reduction 'Bruker SAINT'
_computing_molecular_graphics 'Siemens XP'
_computing_publication_material SHELXL-97
_computing_structure_refinement 'SHELXL-97 (Sheldrick, 1997)'
_computing_structure_solution 'SHELXS-97 (Sheldrick, 1990)'
_diffrn_ambient_temperature 133(2)
_diffrn_detector_area_resol_mean 8.192
_diffrn_measured_fraction_theta_full 1.000
_diffrn_measured_fraction_theta_max 1.000
_diffrn_measurement_device_type 'Bruker SMART 1000 CCD'
_diffrn_measurement_method '\w- & \f-scan'
_diffrn_radiation_monochromator graphite
_diffrn_radiation_source 'fine-focus sealed tube'
_diffrn_radiation_type MoK\a
_diffrn_radiation_wavelength 0.71073
_diffrn_reflns_av_R_equivalents 0.0551
_diffrn_reflns_av_sigmaI/netI 0.0516
_diffrn_reflns_limit_h_max 32
_diffrn_reflns_limit_h_min -32
_diffrn_reflns_limit_k_max 27
_diffrn_reflns_limit_k_min -27
_diffrn_reflns_limit_l_max 35
_diffrn_reflns_limit_l_min -35
_diffrn_reflns_number 118174
_diffrn_reflns_theta_full 30.00
_diffrn_reflns_theta_max 30.04
_diffrn_reflns_theta_min 1.37
_exptl_absorpt_coefficient_mu 5.407
_exptl_absorpt_correction_T_max 0.648
_exptl_absorpt_correction_T_min 0.469
_exptl_absorpt_correction_type multi-scan
_exptl_absorpt_process_details SADABS
_exptl_crystal_colour yellow
_exptl_crystal_density_diffrn 1.582
_exptl_crystal_description tablet
_exptl_crystal_F_000 5312
_exptl_crystal_size_max 0.27
_exptl_crystal_size_mid 0.17
_exptl_crystal_size_min 0.12
_refine_diff_density_max 1.227
_refine_diff_density_min -0.910
_refine_diff_density_rms 0.131
_refine_ls_extinction_method none
_refine_ls_goodness_of_fit_ref 0.902
_refine_ls_hydrogen_treatment mixed
_refine_ls_matrix_type full
_refine_ls_number_parameters 604
_refine_ls_number_reflns 16669
_refine_ls_number_restraints 183
_refine_ls_restrained_S_all 0.897
_refine_ls_R_factor_all 0.0459
_refine_ls_R_factor_gt 0.0273
_refine_ls_shift/su_max 0.014
_refine_ls_shift/su_mean 0.000
_refine_ls_structure_factor_coef Fsqd
_refine_ls_weighting_details 'calc w=1/[\s^2^(Fo^2^)+(0.0255P)^2^] where P=(Fo^2^+2Fc^2^)/3'
_refine_ls_weighting_scheme calc
_refine_ls_wR_factor_gt 0.0531
_refine_ls_wR_factor_ref 0.0558
_reflns_number_gt 11921
_reflns_number_total 16669
_reflns_threshold_expression >2sigma(I)
_cod_data_source_file ic0491322Bsi20040702_065505_3.cif
_cod_data_source_block ecki
_cod_original_cell_volume 11386.0(16)
_cod_original_sg_symbol_H-M 'C 2/c'
_cod_database_code 4327411

loop_
_symmetry_equiv_pos_as_xyz
'x, y, z'
'-x, y, -z+1/2'
'x+1/2, y+1/2, z'
'-x+1/2, y+1/2, -z+1/2'
'-x, -y, -z'
'x, -y, z-1/2'
'-x+1/2, -y+1/2, -z'
'x+1/2, -y+1/2, z-1/2'

loop_
_atom_site_label
_atom_site_type_symbol
_atom_site_fract_x
_atom_site_fract_y
_atom_site_fract_z
_atom_site_U_iso_or_equiv
_atom_site_adp_type
_atom_site_occupancy
_atom_site_symmetry_multiplicity
_atom_site_calc_flag
_atom_site_refinement_flags
Au1 Au 0.179881(5) 0.487620(6) 0.199004(4) 0.02067(3) Uani 1 1 d .
Au2 Au 0.164463(5) 0.332021(6) 0.180680(5) 0.02187(3) Uani 1 1 d .
P1 P 0.11810(3) 0.55560(4) 0.14432(3) 0.02045(16) Uani 1 1 d .
P2 P 0.20196(4) 0.29826(4) 0.10886(3) 0.02263(17) Uani 1 1 d .
S1 S 0.24423(3) 0.43138(4) 0.26425(3) 0.02323(16) Uani 1 1 d .
S2 S 0.13179(3) 0.35398(4) 0.26004(3) 0.02516(17) Uani 1 1 d .
C1 C 0.31229(13) 0.43428(15) 0.38179(12) 0.0240(7) Uani 1 1 d U
H1 H 0.3133 0.4534 0.3476 0.029 Uiso 1 1 calc R
C2 C 0.35961(14) 0.44361(16) 0.42242(13) 0.0284(7) Uani 1 1 d U
C3 C 0.35626(16) 0.41597(16) 0.47304(13) 0.0325(8) Uani 1 1 d U
H3 H 0.3883 0.4215 0.5013 0.039 Uiso 1 1 calc R
C4 C 0.30775(15) 0.38116(17) 0.48273(12) 0.0308(7) Uani 1 1 d U
H4 H 0.3060 0.3642 0.5175 0.037 Uiso 1 1 calc R
C4A C 0.26143(14) 0.37119(15) 0.44119(11) 0.0236(7) Uani 1 1 d U
C4B C 0.20710(14) 0.33443(15) 0.43992(12) 0.0249(7) Uani 1 1 d U
C5 C 0.18442(16) 0.30113(17) 0.47992(13) 0.0327(8) Uani 1 1 d U
H5 H 0.2060 0.2992 0.5152 0.039 Uiso 1 1 calc R
C6 C 0.13021(16) 0.27078(17) 0.46821(14) 0.0343(8) Uani 1 1 d U
H6 H 0.1151 0.2476 0.4957 0.041 Uiso 1 1 calc R
C7 C 0.09713(15) 0.27328(16) 0.41706(14) 0.0305(7) Uani 1 1 d U
C8 C 0.12014(14) 0.30717(15) 0.37668(13) 0.0265(7) Uani 1 1 d U
H8 H 0.0980 0.3095 0.3416 0.032 Uiso 1 1 calc R
C8A C 0.17502(14) 0.33749(14) 0.38726(12) 0.0224(6) Uani 1 1 d U
C9 C 0.20967(13) 0.37650(15) 0.35298(12) 0.0209(6) Uani 1 1 d U
C9A C 0.26349(14) 0.39770(15) 0.38974(12) 0.0234(7) Uani 1 1 d U
C10 C 0.19630(13) 0.38666(14) 0.29923(11) 0.0201(6) Uani 1 1 d U
C11 C 0.41487(15) 0.48051(19) 0.41274(14) 0.0380(8) Uani 1 1 d U
C12 C 0.41082(18) 0.5056(2) 0.35570(17) 0.0653(14) Uani 1 1 d U
H12A H 0.4017 0.4668 0.3311 0.078 Uiso 1 1 calc R
H12B H 0.4480 0.5259 0.3511 0.078 Uiso 1 1 calc R
H12C H 0.3801 0.5403 0.3481 0.078 Uiso 1 1 calc R
C13 C 0.4278(2) 0.5410(2) 0.4505(2) 0.0828(17) Uani 1 1 d U
H13A H 0.3949 0.5729 0.4448 0.099 Uiso 1 1 calc R
H13B H 0.4627 0.5648 0.4436 0.099 Uiso 1 1 calc R
H13C H 0.4342 0.5245 0.4874 0.099 Uiso 1 1 calc R
C14 C 0.46593(18) 0.4290(2) 0.4213(2) 0.0702(14) Uani 1 1 d U
H14A H 0.4569 0.3902 0.3967 0.084 Uiso 1 1 calc R
H14B H 0.4721 0.4122 0.4582 0.084 Uiso 1 1 calc R
H14C H 0.5012 0.4520 0.4145 0.084 Uiso 1 1 calc R
C15 C 0.03777(16) 0.23883(19) 0.40321(16) 0.0410(9) Uani 1 1 d U
C16 C 0.0144(2) 0.2182(3) 0.45437(19) 0.0755(15) Uani 1 1 d U
H16A H 0.0093 0.2594 0.4752 0.091 Uiso 1 1 calc R
H16B H 0.0421 0.1871 0.4759 0.091 Uiso 1 1 calc R
H16C H -0.0231 0.1948 0.4444 0.091 Uiso 1 1 calc R
C17 C 0.0434(2) 0.1735(3) 0.3727(2) 0.092(2) Uani 1 1 d U
H17A H 0.0052 0.1517 0.3634 0.111 Uiso 1 1 calc R
H17B H 0.0701 0.1421 0.3949 0.111 Uiso 1 1 calc R
H17C H 0.0584 0.1842 0.3400 0.111 Uiso 1 1 calc R
C18 C -0.00613(19) 0.2874(3) 0.3737(2) 0.097(2) Uani 1 1 d U
H18A H -0.0079 0.3290 0.3951 0.116 Uiso 1 1 calc R
H18B H -0.0443 0.2652 0.3671 0.116 Uiso 1 1 calc R
H18C H 0.0051 0.2997 0.3395 0.116 Uiso 1 1 calc R
C21 C 0.25690(13) 0.35821(16) 0.09461(12) 0.0258(7) Uani 1 1 d DU
C22 C 0.29373(16) 0.3867(2) 0.13739(15) 0.0453(10) Uani 1 1 d DU
H22 H 0.2915 0.3723 0.1727 0.054 Uiso 1 1 calc R
C23 C 0.33435(19) 0.4367(2) 0.12916(17) 0.0623(13) Uani 1 1 d DU
H23 H 0.3593 0.4565 0.1588 0.075 Uiso 1 1 calc R
C24 C 0.33800(17) 0.4571(2) 0.07810(16) 0.0482(10) Uani 1 1 d DU
H24 H 0.3655 0.4911 0.0725 0.058 Uiso 1 1 calc R
C25 C 0.30233(16) 0.42869(17) 0.03546(15) 0.0373(8) Uani 1 1 d DU
H25 H 0.3053 0.4427 0.0002 0.045 Uiso 1 1 calc R
C26 C 0.26158(14) 0.37925(16) 0.04340(13) 0.0292(7) Uani 1 1 d DU
H26 H 0.2368 0.3598 0.0135 0.035 Uiso 1 1 calc R
C31 C 0.15126(13) 0.28875(15) 0.04689(12) 0.0230(6) Uani 1 1 d DU
C32 C 0.14318(14) 0.22666(16) 0.01911(12) 0.0275(7) Uani 1 1 d DU
H32 H 0.1648 0.1872 0.0328 0.033 Uiso 1 1 calc R
C33 C 0.10375(15) 0.22210(18) -0.02843(13) 0.0351(8) Uani 1 1 d DU
H33 H 0.0980 0.1794 -0.0467 0.042 Uiso 1 1 calc R
C34 C 0.07315(15) 0.27896(19) -0.04912(14) 0.0391(9) Uani 1 1 d DU
H34 H 0.0470 0.2757 -0.0821 0.047 Uiso 1 1 calc R
C35 C 0.08021(15) 0.34106(19) -0.02212(15) 0.0385(9) Uani 1 1 d DU
H35 H 0.0591 0.3804 -0.0365 0.046 Uiso 1 1 calc R
C36 C 0.11832(14) 0.34542(17) 0.02608(14) 0.0327(8) Uani 1 1 d DU
H36 H 0.1220 0.3876 0.0452 0.039 Uiso 1 1 calc R
C41 C 0.23724(13) 0.21522(15) 0.12103(11) 0.0232(6) Uani 1 1 d DU
C42 C 0.28306(14) 0.19446(17) 0.09619(13) 0.0299(7) Uani 1 1 d DU
H42 H 0.2984 0.2251 0.0730 0.036 Uiso 1 1 calc R
C43 C 0.30613(15) 0.12925(17) 0.10529(14) 0.0355(8) Uani 1 1 d DU
H43 H 0.3373 0.1153 0.0882 0.043 Uiso 1 1 calc R
C44 C 0.28450(15) 0.08442(17) 0.13876(13) 0.0338(8) Uani 1 1 d DU
H44 H 0.3001 0.0394 0.1441 0.041 Uiso 1 1 calc R
C45 C 0.24005(15) 0.10499(16) 0.16455(13) 0.0328(8) Uani 1 1 d DU
H45 H 0.2258 0.0745 0.1885 0.039 Uiso 1 1 calc R
C46 C 0.21633(14) 0.16967(16) 0.15557(12) 0.0284(7) Uani 1 1 d DU
H46 H 0.1854 0.1834 0.1731 0.034 Uiso 1 1 calc R
C51 C 0.11575(13) 0.54474(14) 0.07318(11) 0.0208(6) Uani 1 1 d DU
C52 C 0.06508(14) 0.55484(17) 0.03640(13) 0.0324(8) Uani 1 1 d DU
H52 H 0.0299 0.5657 0.0485 0.039 Uiso 1 1 calc R
C53 C 0.06547(16) 0.54916(18) -0.01793(13) 0.0361(8) Uani 1 1 d DU
H53 H 0.0307 0.5562 -0.0428 0.043 Uiso 1 1 calc R
C54 C 0.11611(15) 0.53345(16) -0.03573(13) 0.0329(8) Uani 1 1 d DU
H54 H 0.1164 0.5301 -0.0730 0.040 Uiso 1 1 calc R
C55 C 0.16627(15) 0.52264(16) 0.00007(13) 0.0316(8) Uani 1 1 d DU
H55 H 0.2012 0.5116 -0.0124 0.038 Uiso 1 1 calc R
C56 C 0.16633(13) 0.52775(15) 0.05459(12) 0.0247(7) Uani 1 1 d DU
H56 H 0.2011 0.5196 0.0792 0.030 Uiso 1 1 calc R
C61 C 0.13418(13) 0.64538(15) 0.15807(11) 0.0230(6) Uani 1 1 d DU
C62 C 0.15209(16) 0.66538(17) 0.21120(13) 0.0369(8) Uani 1 1 d DU
H62 H 0.1559 0.6320 0.2388 0.044 Uiso 1 1 calc R
C63 C 0.16431(17) 0.73362(18) 0.22372(14) 0.0419(9) Uani 1 1 d DU
H63 H 0.1758 0.7470 0.2599 0.050 Uiso 1 1 calc R
C64 C 0.15979(17) 0.78220(18) 0.18382(14) 0.0426(9) Uani 1 1 d DU
H64 H 0.1688 0.8289 0.1925 0.051 Uiso 1 1 calc R
C65 C 0.14219(17) 0.76329(17) 0.13129(14) 0.0416(9) Uani 1 1 d DU
H65 H 0.1389 0.7971 0.1040 0.050 Uiso 1 1 calc R
C66 C 0.12925(15) 0.69536(16) 0.11805(13) 0.0306(8) Uani 1 1 d DU
H66 H 0.1170 0.6827 0.0818 0.037 Uiso 1 1 calc R
C71 C 0.04451(13) 0.54377(15) 0.15708(11) 0.0218(6) Uani 1 1 d DU
C72 C 0.00815(15) 0.59883(17) 0.16307(13) 0.0333(8) Uani 1 1 d DU
H72 H 0.0201 0.6445 0.1572 0.040 Uiso 1 1 calc R
C73 C -0.04588(16) 0.5868(2) 0.17771(15) 0.0422(9) Uani 1 1 d DU
H73 H -0.0706 0.6244 0.1818 0.051 Uiso 1 1 calc R
C74 C -0.06333(15) 0.52127(19) 0.18615(13) 0.0368(8) Uani 1 1 d DU
H74 H -0.0999 0.5134 0.1966 0.044 Uiso 1 1 calc R
C75 C -0.02774(15) 0.46682(19) 0.17942(14) 0.0364(8) Uani 1 1 d DU
H75 H -0.0404 0.4213 0.1845 0.044 Uiso 1 1 calc R
C76 C 0.02580(14) 0.47717(17) 0.16539(13) 0.0295(7) Uani 1 1 d DU
H76 H 0.0500 0.4390 0.1614 0.035 Uiso 1 1 calc R
C99 C 0.3087(2) 0.3284(2) 0.69136(17) 0.0604(12) Uani 1 1 d .
H99A H 0.2740 0.3212 0.7082 0.072 Uiso 1 1 calc R
H99B H 0.3266 0.2829 0.6879 0.072 Uiso 1 1 calc R
Cl1 Cl 0.28671(6) 0.36241(8) 0.62824(5) 0.0871(4) Uani 1 1 d .
Cl2 Cl 0.35738(8) 0.37887(9) 0.73287(6) 0.1073(6) Uani 1 1 d .

loop_
_atom_site_aniso_label
_atom_site_aniso_U_11
_atom_site_aniso_U_22
_atom_site_aniso_U_33
_atom_site_aniso_U_23
_atom_site_aniso_U_13
_atom_site_aniso_U_12
Au1 0.02328(6) 0.01895(6) 0.01869(6) 0.00364(5) 0.00058(4) 0.00112(5)
Au2 0.02409(6) 0.02052(6) 0.02142(6) -0.00285(5) 0.00517(5) -0.00040(5)
P1 0.0226(4) 0.0182(4) 0.0198(4) 0.0034(3) 0.0017(3) 0.0005(3)
P2 0.0268(4) 0.0196(4) 0.0223(4) -0.0010(3) 0.0066(3) 0.0002(3)
S1 0.0224(4) 0.0259(4) 0.0199(4) 0.0064(3) -0.0005(3) -0.0012(3)
S2 0.0208(4) 0.0329(4) 0.0218(4) -0.0029(3) 0.0037(3) -0.0014(3)
C1 0.0297(17) 0.0199(15) 0.0201(15) 0.0029(12) -0.0024(13) -0.0018(13)
C2 0.0323(18) 0.0214(16) 0.0284(17) -0.0033(13) -0.0029(14) -0.0013(14)
C3 0.041(2) 0.0286(18) 0.0226(17) -0.0035(14) -0.0106(15) 0.0022(15)
C4 0.046(2) 0.0272(17) 0.0187(15) -0.0004(13) 0.0032(14) 0.0043(16)
C4A 0.0359(18) 0.0170(15) 0.0178(14) -0.0019(12) 0.0042(13) 0.0048(13)
C4B 0.0361(18) 0.0180(15) 0.0221(15) 0.0012(12) 0.0096(13) 0.0081(14)
C5 0.047(2) 0.0268(18) 0.0266(17) 0.0041(14) 0.0125(16) 0.0080(16)
C6 0.046(2) 0.0259(18) 0.0374(19) 0.0094(15) 0.0254(17) 0.0083(16)
C7 0.0335(18) 0.0215(16) 0.041(2) 0.0037(14) 0.0190(16) 0.0073(14)
C8 0.0269(17) 0.0228(16) 0.0317(17) 0.0014(14) 0.0107(14) 0.0040(14)
C8A 0.0302(17) 0.0164(15) 0.0224(15) 0.0002(12) 0.0093(13) 0.0042(13)
C9 0.0237(16) 0.0163(14) 0.0222(15) 0.0013(12) 0.0032(12) 0.0021(12)
C9A 0.0307(17) 0.0181(15) 0.0200(15) 0.0001(12) 0.0007(13) 0.0055(13)
C10 0.0219(16) 0.0157(14) 0.0227(15) -0.0007(12) 0.0036(12) 0.0025(12)
C11 0.0344(19) 0.038(2) 0.0366(19) 0.0038(16) -0.0078(16) -0.0096(17)
C12 0.043(3) 0.090(4) 0.057(3) 0.027(2) -0.007(2) -0.031(2)
C13 0.094(4) 0.068(3) 0.092(4) -0.034(3) 0.029(3) -0.055(3)
C14 0.037(2) 0.080(3) 0.093(4) 0.024(3) 0.008(2) -0.005(2)
C15 0.036(2) 0.035(2) 0.057(2) 0.0100(18) 0.0227(18) 0.0010(16)
C16 0.070(3) 0.078(4) 0.088(4) 0.020(3) 0.041(3) -0.012(3)
C17 0.066(3) 0.079(4) 0.145(5) -0.056(4) 0.051(4) -0.039(3)
C18 0.036(3) 0.096(4) 0.151(5) 0.067(4) -0.003(3) -0.016(3)
C21 0.0257(17) 0.0207(15) 0.0320(17) -0.0022(13) 0.0077(14) 0.0016(13)
C22 0.046(2) 0.061(3) 0.031(2) -0.0057(18) 0.0125(18) -0.020(2)
C23 0.063(3) 0.080(3) 0.046(2) -0.020(2) 0.017(2) -0.040(3)
C24 0.052(3) 0.037(2) 0.062(3) -0.007(2) 0.026(2) -0.0172(19)
C25 0.040(2) 0.0325(19) 0.044(2) 0.0095(17) 0.0208(18) 0.0046(17)
C26 0.0292(18) 0.0274(17) 0.0312(17) 0.0007(14) 0.0057(15) 0.0033(14)
C31 0.0246(16) 0.0224(16) 0.0235(16) 0.0033(12) 0.0082(13) 0.0000(13)
C32 0.0306(18) 0.0256(17) 0.0268(17) 0.0012(13) 0.0068(14) 0.0017(14)
C33 0.036(2) 0.037(2) 0.0302(18) -0.0050(15) 0.0018(15) 0.0010(16)
C34 0.0301(19) 0.053(2) 0.0314(19) 0.0043(17) -0.0018(15) 0.0010(18)
C35 0.0282(19) 0.038(2) 0.048(2) 0.0155(17) 0.0034(16) 0.0070(16)
C36 0.0309(19) 0.0249(17) 0.042(2) -0.0013(15) 0.0058(16) 0.0012(14)
C41 0.0266(17) 0.0216(15) 0.0206(15) -0.0026(12) 0.0023(13) -0.0006(13)
C42 0.0299(18) 0.0304(18) 0.0308(18) 0.0022(14) 0.0096(15) 0.0033(15)
C43 0.034(2) 0.034(2) 0.040(2) 0.0009(16) 0.0102(16) 0.0121(16)
C44 0.033(2) 0.0261(18) 0.039(2) 0.0031(15) -0.0044(16) 0.0088(15)
C45 0.040(2) 0.0255(17) 0.0325(19) 0.0066(14) 0.0050(16) 0.0015(15)
C46 0.0326(18) 0.0268(17) 0.0266(17) -0.0003(14) 0.0075(14) 0.0004(15)
C51 0.0252(16) 0.0145(14) 0.0216(15) 0.0007(12) 0.0011(12) -0.0026(12)
C52 0.0258(17) 0.042(2) 0.0282(17) 0.0016(16) 0.0010(14) 0.0019(16)
C53 0.041(2) 0.041(2) 0.0221(16) 0.0029(15) -0.0065(15) -0.0036(17)
C54 0.051(2) 0.0261(17) 0.0224(17) 0.0015(14) 0.0070(15) -0.0058(16)
C55 0.040(2) 0.0271(18) 0.0305(18) 0.0016(14) 0.0139(16) 0.0013(15)
C56 0.0244(16) 0.0218(16) 0.0271(16) 0.0043(13) 0.0022(13) 0.0020(13)
C61 0.0250(16) 0.0215(15) 0.0219(15) 0.0006(12) 0.0029(13) 0.0005(13)
C62 0.050(2) 0.0283(18) 0.0292(18) 0.0021(15) -0.0031(16) -0.0026(17)
C63 0.059(3) 0.032(2) 0.0316(19) -0.0076(16) -0.0020(18) -0.0073(19)
C64 0.056(3) 0.0195(17) 0.050(2) -0.0044(16) 0.003(2) -0.0092(17)
C65 0.062(3) 0.0239(18) 0.039(2) 0.0060(16) 0.0076(19) -0.0087(18)
C66 0.043(2) 0.0226(16) 0.0247(16) 0.0031(13) 0.0030(15) -0.0037(15)
C71 0.0236(16) 0.0237(16) 0.0174(14) 0.0027(12) 0.0019(12) -0.0002(13)
C72 0.0328(19) 0.0267(18) 0.041(2) 0.0038(15) 0.0075(16) 0.0016(15)
C73 0.030(2) 0.046(2) 0.051(2) -0.0046(19) 0.0103(18) 0.0092(17)
C74 0.0268(18) 0.053(2) 0.0311(19) 0.0024(17) 0.0064(15) -0.0053(17)
C75 0.0313(19) 0.039(2) 0.038(2) 0.0044(16) 0.0025(16) -0.0095(16)
C76 0.0278(17) 0.0268(18) 0.0335(18) 0.0043(14) 0.0041(14) -0.0016(14)
C99 0.067(3) 0.064(3) 0.053(3) -0.004(2) 0.017(2) 0.004(2)
Cl1 0.0772(9) 0.1135(12) 0.0700(9) 0.0247(8) 0.0116(7) 0.0203(9)
Cl2 0.1298(14) 0.1341(14) 0.0657(9) -0.0303(9) 0.0382(9) -0.0510(12)

loop_
_atom_type_symbol
_atom_type_description
_atom_type_scat_dispersion_real
_atom_type_scat_dispersion_imag
_atom_type_scat_source
C C 0.0033 0.0016 'International Tables Vol C Tables 4.2.6.8 and 6.1.1.4'
H H 0.0000 0.0000 'International Tables Vol C Tables 4.2.6.8 and 6.1.1.4'
P P 0.1023 0.0942 'International Tables Vol C Tables 4.2.6.8 and 6.1.1.4'
S S 0.1246 0.1234 'International Tables Vol C Tables 4.2.6.8 and 6.1.1.4'
Cl Cl 0.1484 0.1585 'International Tables Vol C Tables 4.2.6.8 and 6.1.1.4'
Au Au -2.0133 8.8022 'International Tables Vol C Tables 4.2.6.8 and 6.1.1.4'

loop_
_geom_angle_atom_site_label_1
_geom_angle_atom_site_label_2
_geom_angle_atom_site_label_3
_geom_angle
_geom_angle_publ_flag
P1 Au1 S1 171.34(3) y
P1 Au1 Au2 116.03(2) y
S1 Au1 Au2 71.78(2) y
P2 Au2 S2 172.44(3) y
P2 Au2 Au1 110.94(2) y
S2 Au2 Au1 74.59(2) y
C61 P1 C51 105.96(13) y
C61 P1 C71 105.00(14) y
C51 P1 C71 107.31(13) y
C61 P1 Au1 111.00(10) y
C51 P1 Au1 116.93(10) y
C71 P1 Au1 109.91(10) y
C31 P2 C41 105.49(14) y
C31 P2 C21 105.71(14) y
C41 P2 C21 106.79(14) y
C31 P2 Au2 116.53(10) y
C41 P2 Au2 110.49(10) y
C21 P2 Au2 111.23(10) y
C10 S1 Au1 101.69(10) y
C10 S2 Au2 100.27(10) y
C2 C1 C9A 121.8(3) y
C1 C2 C3 117.8(3) y
C1 C2 C11 121.7(3) y
C3 C2 C11 120.5(3) y
C4 C3 C2 121.9(3) y
C3 C4 C4A 119.3(3) y
C4 C4A C9A 120.3(3) y
C4 C4A C4B 130.4(3) y
C9A C4A C4B 109.2(3) y
C5 C4B C8A 120.3(3) y
C5 C4B C4A 131.1(3) y
C8A C4B C4A 108.5(3) y
C6 C5 C4B 119.6(3) y
C5 C6 C7 121.7(3) y
C6 C7 C8 118.5(3) y
C6 C7 C15 122.3(3) y
C8 C7 C15 119.1(3) y
C8A C8 C7 120.9(3) y
C8 C8A C4B 118.8(3) y
C8 C8A C9 132.5(3) y
C4B C8A C9 108.7(3) y
C10 C9 C9A 127.7(3) y
C10 C9 C8A 127.2(3) y
C9A C9 C8A 105.0(2) y
C1 C9A C4A 118.8(3) y
C1 C9A C9 132.6(3) y
C4A C9A C9 108.6(3) y
C9 C10 S2 122.4(2) y
C9 C10 S1 121.3(2) y
S2 C10 S1 116.31(16) y
C13 C11 C12 109.1(4) ?
C13 C11 C2 110.0(3) ?
C12 C11 C2 112.9(3) ?
C13 C11 C14 110.5(4) ?
C12 C11 C14 105.2(4) ?
C2 C11 C14 109.0(3) ?
C18 C15 C17 112.8(4) ?
C18 C15 C7 110.8(3) ?
C17 C15 C7 109.4(3) ?
C18 C15 C16 105.9(3) ?
C17 C15 C16 106.7(4) ?
C7 C15 C16 111.1(3) ?
C22 C21 C26 118.7(3) ?
C22 C21 P2 117.8(2) ?
C26 C21 P2 123.4(2) ?
C21 C22 C23 120.5(3) ?
C24 C23 C22 119.8(4) ?
C25 C24 C23 120.3(4) ?
C24 C25 C26 120.2(3) ?
C21 C26 C25 120.5(3) ?
C36 C31 C32 118.3(3) ?
C36 C31 P2 119.0(2) ?
C32 C31 P2 122.7(2) ?
C33 C32 C31 120.4(3) ?
C34 C33 C32 120.3(3) ?
C33 C34 C35 120.3(3) ?
C34 C35 C36 119.6(3) ?
C35 C36 C31 120.9(3) ?
C46 C41 C42 118.8(3) ?
C46 C41 P2 118.3(2) ?
C42 C41 P2 122.9(2) ?
C43 C42 C41 119.9(3) ?
C44 C43 C42 120.7(3) ?
C43 C44 C45 119.9(3) ?
C46 C45 C44 120.0(3) ?
C45 C46 C41 120.6(3) ?
C56 C51 C52 118.8(3) ?
C56 C51 P1 119.2(2) ?
C52 C51 P1 122.0(2) ?
C53 C52 C51 120.4(3) ?
C54 C53 C52 120.1(3) ?
C55 C54 C53 120.2(3) ?
C54 C55 C56 120.3(3) ?
C51 C56 C55 120.2(3) ?
C66 C61 C62 118.9(3) ?
C66 C61 P1 122.9(2) ?
C62 C61 P1 118.2(2) ?
C63 C62 C61 120.3(3) ?
C64 C63 C62 120.2(3) ?
C63 C64 C65 120.2(3) ?
C64 C65 C66 120.4(3) ?
C65 C66 C61 120.0(3) ?
C72 C71 C76 119.0(3) ?
C72 C71 P1 122.4(2) ?
C76 C71 P1 118.4(2) ?
C71 C72 C73 119.9(3) ?
C74 C73 C72 120.4(3) ?
C73 C74 C75 119.7(3) ?
C76 C75 C74 121.1(3) ?
C75 C76 C71 119.9(3) ?
Cl2 C99 Cl1 114.2(3) ?

loop_
_geom_bond_atom_site_label_1
_geom_bond_atom_site_label_2
_geom_bond_distance
_geom_bond_publ_flag
Au1 P1 2.2517(8) y
Au1 S1 2.3118(8) y
Au1 Au2 3.0738(3) y
Au2 P2 2.2561(8) y
Au2 S2 2.3180(8) y
P1 C61 1.808(3) y
P1 C51 1.812(3) y
P1 C71 1.820(3) y
P2 C31 1.809(3) y
P2 C41 1.815(3) y
P2 C21 1.817(3) y
S1 C10 1.775(3) y
S2 C10 1.775(3) y
C1 C2 1.388(4) y
C1 C9A 1.389(4) y
C2 C3 1.409(4) y
C2 C11 1.535(5) y
C3 C4 1.379(5) y
C4 C4A 1.389(4) y
C4A C9A 1.415(4) y
C4A C4B 1.453(4) y
C4B C5 1.387(4) y
C4B C8A 1.418(4) y
C5 C6 1.383(5) y
C6 C7 1.394(5) y
C7 C8 1.403(4) y
C7 C15 1.526(5) y
C8 C8A 1.395(4) y
C8A C9 1.496(4) y
C9 C10 1.362(4) y
C9 C9A 1.489(4) y
C11 C13 1.515(5) ?
C11 C12 1.517(5) ?
C11 C14 1.544(5) ?
C15 C18 1.497(6) ?
C15 C17 1.506(5) ?
C15 C16 1.549(5) ?
C21 C22 1.381(4) ?
C21 C26 1.387(4) ?
C22 C23 1.401(5) ?
C23 C24 1.374(5) ?
C24 C25 1.364(5) ?
C25 C26 1.393(4) ?
C31 C36 1.395(4) ?
C31 C32 1.395(4) ?
C32 C33 1.390(4) ?
C33 C34 1.371(5) ?
C34 C35 1.385(5) ?
C35 C36 1.387(5) ?
C41 C46 1.394(4) ?
C41 C42 1.394(4) ?
C42 C43 1.382(4) ?
C43 C44 1.375(4) ?
C44 C45 1.381(4) ?
C45 C46 1.378(4) ?
C51 C56 1.388(4) ?
C51 C52 1.390(4) ?
C52 C53 1.387(4) ?
C53 C54 1.373(5) ?
C54 C55 1.370(5) ?
C55 C56 1.389(4) ?
C61 C66 1.398(4) ?
C61 C62 1.398(4) ?
C62 C63 1.383(4) ?
C63 C64 1.377(5) ?
C64 C65 1.378(5) ?
C65 C66 1.384(4) ?
C71 C72 1.392(4) ?
C71 C76 1.395(4) ?
C72 C73 1.397(5) ?
C73 C74 1.367(5) ?
C74 C75 1.376(5) ?
C75 C76 1.375(4) ?
C99 Cl2 1.719(5) ?
C99 Cl1 1.729(4) ?
